data_4026495
loop_
_publ_author_name
'Lorenzo V. White'
'Brett D. Schwartz'
'Martin G. Banwell'
'Anthony C. Willis'

_publ_contact_author_address
;
Research School of Chemistry,
Australian National University,
Canberra, ACT 0200, Australia
;
_publ_contact_author_email 'mgb@rsc.anu.edu.au '
_publ_contact_author_fax ' 61 2 6125 8114 '
_publ_contact_author_name 'Martin G. Banwell'
_publ_contact_author_phone ' 61 2 6125 8202 '
_publ_section_title
;
 A Chemoenzymatic Total Synthesis of (+)-Clividine
;
_journal_name_full 'Journal of Organic Chemistry'
_journal_page_first 6250
_journal_page_last 6257
_journal_paper_doi 10.1021/jo201005d
_journal_volume 76
_journal_year 2011
_chemical_absolute_configuration syn
_chemical_compound_source local
_chemical_formula_moiety 'C20 H21 N O6'
_chemical_formula_sum 'C20 H21 N O6'
_chemical_formula_weight 371.39
_space_group_IT_number 19
_symmetry_cell_setting orthorhombic
_symmetry_space_group_name_Hall 'P 2ac 2ab'
_symmetry_space_group_name_H-M 'P 21 21 21'
_atom_sites_solution_hydrogens geom
_atom_sites_solution_primary direct
_audit_creation_date 10-08-23
_audit_creation_method CRYSTALS_ver_12.87
_audit_update_record
;
2010-08-24 - Report on C20 H21 N O6 
             by Anthony C. Willis
             for   Lorenzo White and Martin Banwell

2010-08-24 - passes checkcif tests with no warnings  
;
_cell_angle_alpha 90
_cell_angle_beta 90
_cell_angle_gamma 90
_cell_formula_units_Z 4
_cell_length_a 9.7236(2)
_cell_length_b 13.2103(2)
_cell_length_c 14.0965(2)
_cell_measurement_reflns_used 17745
_cell_measurement_temperature 200
_cell_measurement_theta_max 30
_cell_measurement_theta_min 3
_cell_volume 1810.72(5)
_computing_cell_refinement 'DENZO/SCALEPACK (Otwinowski & Minor, 1997)'
_computing_data_collection 'COLLECT (Nonius, 2001).'
_computing_data_reduction 'DENZO/SCALEPACK (Otwinowski & Minor, 1997)'
_computing_molecular_graphics
; 
ORTEP-II (Johnson 1976) in teXsan (MSC, 1992-1997)
;
_computing_publication_material 'CRYSTALS (Betteridge et al., 2003)'
_computing_structure_refinement 'CRYSTALS (Betteridge et al., 2003)'
_computing_structure_solution 'SIR92 (Altomare et al., 1994)'
_diffrn_ambient_temperature 200
_diffrn_measured_fraction_theta_full 0.998
_diffrn_measured_fraction_theta_max 0.998
_diffrn_measurement_device 'Nonius KappaCCD'
_diffrn_measurement_device_type Area
_diffrn_measurement_method ' \f and \w scans with CCD '
_diffrn_radiation_monochromator graphite
_diffrn_radiation_type 'Mo K\a'
_diffrn_radiation_wavelength 0.71073
_diffrn_reflns_av_R_equivalents 0.057
_diffrn_reflns_limit_h_max 13
_diffrn_reflns_limit_h_min -12
_diffrn_reflns_limit_k_max 18
_diffrn_reflns_limit_k_min -16
_diffrn_reflns_limit_l_max 19
_diffrn_reflns_limit_l_min -19
_diffrn_reflns_number 30874
_diffrn_reflns_theta_full 30.023
_diffrn_reflns_theta_max 30.023
_diffrn_reflns_theta_min 2.601
_diffrn_standards_number 0
_exptl_absorpt_coefficient_mu 0.101
_exptl_absorpt_correction_T_max 0.990
_exptl_absorpt_correction_T_min 0.954
_exptl_absorpt_correction_type integration
_exptl_absorpt_process_details
;
via Gaussian method (Coppens, 1970) implemented in maXus (2000)
;
_exptl_crystal_colour colourless
_exptl_crystal_density_diffrn 1.362
_exptl_crystal_description prism
_exptl_crystal_F_000 784
_exptl_crystal_size_max 0.580
_exptl_crystal_size_mid 0.240
_exptl_crystal_size_min 0.190
_refine_diff_density_max 0.22
_refine_diff_density_min -0.18
_refine_ls_abs_structure_details
;
The enantiomer has been assigned by reference to an unchanging chiral
centre in the synthetic procedure.
;
_refine_ls_extinction_coef 270(30)
_refine_ls_extinction_method 'Larson (1970), Equation 22'
_refine_ls_goodness_of_fit_ref 1.0024
_refine_ls_hydrogen_treatment constr
_refine_ls_matrix_type full
_refine_ls_number_parameters 261
_refine_ls_number_reflns 2977
_refine_ls_number_restraints 15
_refine_ls_R_factor_all 0.0387
_refine_ls_R_factor_gt 0.0341
_refine_ls_shift/su_max 0.0061238
_refine_ls_shift/su_mean 0.0006
_refine_ls_structure_factor_coef Fsqd
_refine_ls_weighting_details
;
 Method= Modified Sheldrick 
 w=1/[\s^2^(F^2^) + ( 0.04P)^2^ + 0.38P] 
 ,where P=(max(Fo^2^,0) + 2Fc^2^)/3 
;
_refine_ls_weighting_scheme calc
_refine_ls_wR_factor_all 0.0873
_refine_ls_wR_factor_gt 0.0844
_refine_ls_wR_factor_ref 0.0873
_reflns_limit_h_max 13
_reflns_limit_h_min 0
_reflns_limit_k_max 18
_reflns_limit_k_min 0
_reflns_limit_l_max 19
_reflns_limit_l_min 0
_reflns_number_gt 2703
_reflns_number_total 2977
_reflns_threshold_expression I>2.0\s(I)
_oxford_diffrn_Wilson_B_factor 2.63
_oxford_diffrn_Wilson_scale 0.86
_oxford_refine_ls_r_factor_ref 0.0387
_oxford_refine_ls_scale 1.152(5)
_oxford_reflns_number_all 2977
_oxford_reflns_threshold_expression_ref I>-10.0\s(I)
_oxford_structure_analysis_title '8231438 ban1018'
_cod_data_source_file jo201005d_si_005.cif
_cod_data_source_block ban1018
_cod_original_sg_symbol_H-M 'P 21 21 21 '
_cod_database_code 4026495

loop_
_symmetry_equiv_pos_as_xyz
x,y,z
x+1/2,-y+1/2,-z
-x,y+1/2,-z+1/2
-x+1/2,-y,z+1/2

loop_
_atom_site_label
_atom_site_type_symbol
_atom_site_fract_x
_atom_site_fract_y
_atom_site_fract_z
_atom_site_U_iso_or_equiv
_atom_site_occupancy
_atom_site_adp_type
_atom_site_refinement_flags_posn
_atom_site_refinement_flags_occupancy
C1 C 0.26216(15) 0.47707(11) 0.74623(11) 0.0270 1.0000 Uani . .
C2 C 0.22626(16) 0.56190(12) 0.80069(11) 0.0308 1.0000 Uani . .
C3 C 0.13820(16) 0.63143(11) 0.76094(11) 0.0293 1.0000 Uani . .
O4 O 0.08688(14) 0.71864(9) 0.80059(9) 0.0391 1.0000 Uani . .
C5 C 0.0088(2) 0.76680(14) 0.72669(14) 0.0416 1.0000 Uani . .
O6 O 0.00114(14) 0.69998(9) 0.64791(9) 0.0401 1.0000 Uani . .
C7 C 0.08717(16) 0.62024(12) 0.66994(11) 0.0300 1.0000 Uani . .
C8 C 0.11603(17) 0.53758(12) 0.61604(11) 0.0314 1.0000 Uani . .
C9 C 0.20477(16) 0.46405(11) 0.65515(11) 0.0279 1.0000 Uani . .
C10 C 0.22363(17) 0.36705(12) 0.60278(11) 0.0311 1.0000 Uani . .
O11 O 0.29998(15) 0.29938(10) 0.62469(10) 0.0459 1.0000 Uani . .
O12 O 0.13745(16) 0.35937(10) 0.52927(9) 0.0445 1.0000 Uani . .
C13 C 0.1356(3) 0.26194(16) 0.48232(14) 0.0512 1.0000 Uani . .
C14 C 0.36481(15) 0.40470(11) 0.78651(11) 0.0272 1.0000 Uani D .
C15 C 0.5048(2) 0.40471(18) 0.73729(16) 0.0283 0.865(6) Uani . P
C16 C 0.60709(15) 0.32929(12) 0.77909(11) 0.0295 1.0000 Uani D .
C17 C 0.54062(16) 0.23842(12) 0.82571(11) 0.0301 1.0000 Uani . .
C18 C 0.43823(16) 0.27134(12) 0.90230(11) 0.0288 1.0000 Uani . .
C19 C 0.33822(16) 0.34740(12) 0.86221(11) 0.0301 1.0000 Uani . .
C20 C 0.35961(19) 0.18002(14) 0.94283(13) 0.0395 1.0000 Uani . .
C21 C 0.4526(2) 0.10262(16) 0.98141(14) 0.0450 1.0000 Uani . .
N22 N 0.5254(2) 0.04279(17) 1.01044(16) 0.0673 1.0000 Uani . .
O23 O 0.57323(16) 0.50028(12) 0.75214(19) 0.0376 0.865(6) Uani . P
O24 O 0.68213(12) 0.38499(8) 0.84925(9) 0.0347 1.0000 Uani D .
C25 C 0.6779(2) 0.48919(17) 0.82274(17) 0.0299 0.865(6) Uani . P
C26 C 0.8116(3) 0.5226(3) 0.7795(3) 0.0454 0.865(6) Uani . P
C27 C 0.6399(4) 0.5476(2) 0.9107(2) 0.0544 0.865(6) Uani . P
C151 C 0.5097(14) 0.4202(10) 0.7567(13) 0.0283 0.135(6) Uiso D P
O231 O 0.5525(11) 0.5104(8) 0.7995(11) 0.0376 0.135(6) Uiso D P
C251 C 0.6784(16) 0.4958(10) 0.8481(10) 0.0298 0.135(6) Uiso D P
C261 C 0.789(2) 0.532(2) 0.787(2) 0.0457 0.135(6) Uiso D P
C271 C 0.681(2) 0.5464(16) 0.9422(13) 0.0544 0.135(6) Uiso D P
H21 H 0.2616 0.5710 0.8629 0.0370 1.0000 Uiso R .
H51 H 0.0528 0.8279 0.7082 0.0499 1.0000 Uiso R .
H52 H -0.0812 0.7814 0.7490 0.0499 1.0000 Uiso R .
H81 H 0.0779 0.5296 0.5544 0.0377 1.0000 Uiso R .
H131 H 0.0718 0.2636 0.4313 0.0615 1.0000 Uiso R .
H132 H 0.1091 0.2111 0.5263 0.0615 1.0000 Uiso R .
H133 H 0.2248 0.2472 0.4585 0.0615 1.0000 Uiso R .
H151 H 0.4936 0.3926 0.6713 0.0340 0.865 Uiso R .
H161 H 0.6683 0.3071 0.7309 0.0354 0.865 Uiso R .
H162 H 0.6626 0.3111 0.7263 0.0354 0.135 Uiso R .
H171 H 0.6100 0.1978 0.8539 0.0361 1.0000 Uiso R .
H172 H 0.4934 0.2001 0.7789 0.0361 1.0000 Uiso R .
H181 H 0.4879 0.3026 0.9524 0.0346 1.0000 Uiso R .
H191 H 0.2516 0.3549 0.8925 0.0362 1.0000 Uiso R .
H201 H 0.3006 0.2029 0.9921 0.0475 1.0000 Uiso R .
H202 H 0.3061 0.1506 0.8936 0.0475 1.0000 Uiso R .
H261 H 0.8832 0.5160 0.8250 0.0545 0.865 Uiso R .
H262 H 0.8045 0.5913 0.7603 0.0545 0.865 Uiso R .
H263 H 0.8318 0.4815 0.7259 0.0545 0.865 Uiso R .
H271 H 0.7101 0.5397 0.9570 0.0653 0.865 Uiso R .
H272 H 0.6303 0.6173 0.8954 0.0653 0.865 Uiso R .
H273 H 0.5554 0.5227 0.9351 0.0653 0.865 Uiso R .
H1511 H 0.5102 0.4303 0.6900 0.0340 0.135 Uiso R .
H2611 H 0.8750 0.5233 0.8182 0.0548 0.135 Uiso R .
H2612 H 0.7758 0.6022 0.7739 0.0548 0.135 Uiso R .
H2613 H 0.7891 0.4954 0.7292 0.0548 0.135 Uiso R .
H2711 H 0.7674 0.5344 0.9718 0.0653 0.135 Uiso R .
H2712 H 0.6683 0.6172 0.9341 0.0653 0.135 Uiso R .
H2713 H 0.6096 0.5200 0.9809 0.0653 0.135 Uiso R .

loop_
_atom_site_aniso_label
_atom_site_aniso_U_11
_atom_site_aniso_U_22
_atom_site_aniso_U_33
_atom_site_aniso_U_23
_atom_site_aniso_U_13
_atom_site_aniso_U_12
C1 0.0226(6) 0.0276(7) 0.0308(7) 0.0012(6) -0.0011(6) -0.0004(5)
C2 0.0297(7) 0.0327(7) 0.0300(7) -0.0035(6) -0.0012(6) -0.0008(6)
C3 0.0271(7) 0.0271(7) 0.0337(7) -0.0027(6) 0.0044(6) -0.0003(6)
O4 0.0425(6) 0.0336(6) 0.0412(6) -0.0071(5) 0.0001(6) 0.0090(5)
C5 0.0405(9) 0.0321(8) 0.0522(11) -0.0061(8) -0.0032(8) 0.0078(7)
O6 0.0431(6) 0.0349(6) 0.0422(7) 0.0004(5) -0.0038(6) 0.0132(5)
C7 0.0258(6) 0.0289(7) 0.0352(7) 0.0045(6) 0.0022(6) 0.0022(6)
C8 0.0323(7) 0.0318(7) 0.0301(7) 0.0000(6) -0.0026(6) 0.0018(6)
C9 0.0272(7) 0.0272(6) 0.0294(7) -0.0008(6) 0.0007(6) 0.0008(6)
C10 0.0324(7) 0.0315(7) 0.0294(7) -0.0026(6) -0.0009(6) 0.0006(6)
O11 0.0539(8) 0.0367(6) 0.0471(7) -0.0089(5) -0.0131(7) 0.0136(6)
O12 0.0563(8) 0.0387(6) 0.0384(6) -0.0103(5) -0.0156(6) 0.0085(6)
C13 0.0688(13) 0.0414(10) 0.0436(10) -0.0159(8) -0.0127(10) 0.0034(10)
C14 0.0245(6) 0.0275(6) 0.0295(7) -0.0018(6) -0.0028(6) 0.0007(6)
C15 0.0254(7) 0.0286(10) 0.0309(12) 0.0023(7) -0.0024(8) -0.0018(7)
C16 0.0250(7) 0.0292(7) 0.0344(7) 0.0024(6) 0.0012(6) 0.0022(6)
C17 0.0304(7) 0.0256(6) 0.0342(7) -0.0002(6) 0.0012(6) 0.0002(6)
C18 0.0278(7) 0.0300(7) 0.0287(7) 0.0011(6) -0.0019(6) -0.0007(6)
C19 0.0274(7) 0.0335(7) 0.0296(7) -0.0004(6) 0.0003(6) 0.0020(6)
C20 0.0359(8) 0.0425(9) 0.0403(9) 0.0118(8) 0.0000(7) -0.0041(8)
C21 0.0447(10) 0.0460(10) 0.0443(9) 0.0146(8) 0.0005(8) -0.0041(9)
N22 0.0646(13) 0.0655(12) 0.0719(13) 0.0330(11) 0.0025(11) 0.0119(11)
O23 0.0291(7) 0.0284(7) 0.0554(15) 0.0125(7) -0.0094(7) -0.0032(5)
O24 0.0301(5) 0.0251(5) 0.0488(7) 0.0052(5) -0.0076(5) -0.0021(4)
C25 0.0274(8) 0.0247(8) 0.0376(12) 0.0039(8) 0.0006(9) -0.0021(7)
C26 0.0255(12) 0.0512(16) 0.0595(16) 0.0230(14) 0.0047(11) -0.0027(11)
C27 0.078(2) 0.0356(10) 0.0493(15) -0.0017(11) 0.0095(14) 0.0053(13)

loop_
_atom_type_symbol
_atom_type_scat_dispersion_real
_atom_type_scat_dispersion_imag
_atom_type_scat_Cromer_Mann_a1
_atom_type_scat_Cromer_Mann_b1
_atom_type_scat_Cromer_Mann_a2
_atom_type_scat_Cromer_Mann_b2
_atom_type_scat_Cromer_Mann_a3
_atom_type_scat_Cromer_Mann_b3
_atom_type_scat_Cromer_Mann_a4
_atom_type_scat_Cromer_Mann_b4
_atom_type_scat_Cromer_Mann_c
_atom_type_scat_source
C 0.0033 0.0016 2.3100 20.8439 1.0200 10.2075 1.5886 0.5687 0.8650 51.6512 0.2156 'International Tables Vol C 4.2.6.8 and 6.1.1.4'
H 0.0000 0.0000 0.4930 10.5109 0.3229 26.1257 0.1402 3.1424 0.0408 57.7998 0.0030 'International Tables Vol C 4.2.6.8 and 6.1.1.4'
N 0.0061 0.0033 12.2126 0.0057 3.1322 9.8933 2.0125 28.9975 1.1663 0.5826 -11.5290 'International Tables Vol C 4.2.6.8 and 6.1.1.4'
O 0.0106 0.0060 3.0485 13.2771 2.2868 5.7011 1.5463 0.3239 0.8670 32.9089 0.2508 'International Tables Vol C 4.2.6.8 and 6.1.1.4'

loop_
_exptl_crystal_face_index_h
_exptl_crystal_face_index_k
_exptl_crystal_face_index_l
_exptl_crystal_face_perp_dist
9 -4 3 0.078
-7 4 -3 0.114
0 1 0 0.300
0 -1 0 0.280
0 0 1 0.065
0 0 -1 0.170
2 -1 -2 0.128
0 1 -2 0.185
-2 -6 -6 0.190

loop_
_geom_angle_atom_site_label_1
_geom_angle_atom_site_label_2
_geom_angle_atom_site_label_3
_geom_angle
_geom_angle_publ_flag
C2 C1 C9 119.82(14) yes
C2 C1 C14 118.00(14) yes
C9 C1 C14 122.15(13) yes
C1 C2 C3 117.75(14) yes
C1 C2 H21 121.1 no
C3 C2 H21 121.1 no
C2 C3 O4 128.34(15) yes
C2 C3 C7 121.99(14) yes
O4 C3 C7 109.67(14) yes
C3 O4 C5 105.55(13) yes
O4 C5 O6 108.61(13) yes
O4 C5 H51 109.7 no
O6 C5 H51 109.7 no
O4 C5 H52 109.7 no
O6 C5 H52 109.7 no
H51 C5 H52 109.5 no
C5 O6 C7 105.46(13) yes
C3 C7 O6 110.14(14) yes
C3 C7 C8 122.01(14) yes
O6 C7 C8 127.75(15) yes
C7 C8 C9 117.42(14) yes
C7 C8 H81 121.3 no
C9 C8 H81 121.3 no
C8 C9 C1 120.90(14) yes
C8 C9 C10 118.26(14) yes
C1 C9 C10 120.47(13) yes
C9 C10 O11 126.02(15) yes
C9 C10 O12 111.85(14) yes
O11 C10 O12 121.99(15) yes
C10 O12 C13 115.44(14) yes
O12 C13 H131 109.5 no
O12 C13 H132 109.5 no
H131 C13 H132 109.5 no
O12 C13 H133 109.5 no
H131 C13 H133 109.5 no
H132 C13 H133 109.5 no
C1 C14 C15 114.99(14) yes
C1 C14 C19 122.53(14) yes
C15 C14 C19 122.42(15) yes
C1 C14 C151 116.0(6) yes
C19 C14 C151 119.3(7) yes
C14 C15 C16 113.90(16) yes
C14 C15 O23 110.19(16) yes
C16 C15 O23 102.41(15) yes
C14 C15 H151 110.0 no
C16 C15 H151 110.0 no
O23 C15 H151 110.0 no
C15 C16 C17 114.03(14) yes
C15 C16 O24 105.26(14) yes
C17 C16 O24 108.98(13) yes
C17 C16 C151 116.0(5) yes
O24 C16 C151 93.1(6) yes
C15 C16 H161 109.5 no
C17 C16 H161 109.5 no
O24 C16 H161 109.5 no
C17 C16 H162 112.4 no
O24 C16 H162 112.4 no
C151 C16 H162 112.4 no
C16 C17 C18 111.00(13) yes
C16 C17 H171 109.1 no
C18 C17 H171 109.1 no
C16 C17 H172 109.1 no
C18 C17 H172 109.1 no
H171 C17 H172 109.5 no
C17 C18 C19 110.13(13) yes
C17 C18 C20 111.23(14) yes
C19 C18 C20 109.95(13) yes
C17 C18 H181 108.5 no
C19 C18 H181 108.5 no
C20 C18 H181 108.5 no
C18 C19 C14 123.57(14) yes
C18 C19 H191 118.2 no
C14 C19 H191 118.2 no
C18 C20 C21 112.18(15) yes
C18 C20 H201 108.8 no
C21 C20 H201 108.8 no
C18 C20 H202 108.8 no
C21 C20 H202 108.8 no
H201 C20 H202 109.5 no
C20 C21 N22 179.3(2) yes
C15 O23 C25 109.84(15) yes
C16 O24 C25 107.46(14) yes
C16 O24 C251 119.5(6) yes
O23 C25 O24 107.54(17) yes
O23 C25 C26 107.7(2) yes
O24 C25 C26 111.4(2) yes
O23 C25 C27 110.2(2) yes
O24 C25 C27 106.60(17) yes
C26 C25 C27 113.3(2) yes
C25 C26 H261 109.5 no
C25 C26 H262 109.5 no
H261 C26 H262 109.5 no
C25 C26 H263 109.5 no
H261 C26 H263 109.5 no
H262 C26 H263 109.5 no
C25 C27 H271 109.5 no
C25 C27 H272 109.5 no
H271 C27 H272 109.5 no
C25 C27 H273 109.5 no
H271 C27 H273 109.5 no
H272 C27 H273 109.5 no
C16 C151 C14 114.4(9) yes
C16 C151 O231 112.8(11) yes
C14 C151 O231 106.1(8) yes
C16 C151 H1511 107.8 no
C14 C151 H1511 107.8 no
O231 C151 H1511 107.8 no
C151 O231 C251 110.5(11) yes
C15 O231 C251 111.7(8) yes
O24 C251 O231 99.4(10) yes
O24 C251 C261 108.6(13) yes
O231 C251 C261 107.9(13) yes
O24 C251 C271 116.0(11) yes
O231 C251 C271 112.7(11) yes
C261 C251 C271 111.3(14) yes
C251 C261 H2611 109.5 no
C251 C261 H2612 109.5 no
H2611 C261 H2612 109.5 no
C251 C261 H2613 109.4 no
H2611 C261 H2613 109.5 no
H2612 C261 H2613 109.5 no
C251 C271 H2711 109.5 no
C251 C271 H2712 109.5 no
H2711 C271 H2712 109.5 no
C251 C271 H2713 109.5 no
H2711 C271 H2713 109.5 no
H2712 C271 H2713 109.5 no

loop_
_geom_bond_atom_site_label_1
_geom_bond_atom_site_label_2
_geom_bond_distance
_geom_bond_publ_flag
C1 C2 1.402(2) yes
C1 C9 1.410(2) yes
C1 C14 1.494(2) yes
C2 C3 1.375(2) yes
C2 H21 0.950 no
C3 O4 1.3743(19) yes
C3 C7 1.383(2) yes
O4 C5 1.437(2) yes
C5 O6 1.421(2) yes
C5 H51 0.950 no
C5 H52 0.950 no
O6 C7 1.3805(19) yes
C7 C8 1.360(2) yes
C8 C9 1.411(2) yes
C8 H81 0.950 no
C9 C10 1.490(2) yes
C10 O11 1.202(2) yes
C10 O12 1.337(2) yes
O12 C13 1.447(2) yes
C13 H131 0.950 no
C13 H132 0.950 no
C13 H133 0.950 no
C14 C15 1.528(3) yes
C14 C19 1.333(2) yes
C14 C151 1.484(14) yes
C15 C16 1.526(3) yes
C15 O23 1.442(2) yes
C15 O231 1.713(11) yes
C15 H151 0.950 no
C16 C17 1.513(2) yes
C16 O24 1.432(2) yes
C16 C151 1.562(14) yes
C16 H161 0.950 no
C16 H162 0.950 no
C17 C18 1.532(2) yes
C17 H171 0.950 no
C17 H172 0.950 no
C18 C19 1.508(2) yes
C18 C20 1.538(2) yes
C18 H181 0.950 no
C19 H191 0.950 no
C20 C21 1.469(3) yes
C20 H201 0.950 no
C20 H202 0.950 no
C21 N22 1.138(3) yes
O23 C25 1.431(3) yes
O23 C151 1.227(14) yes
O24 C25 1.427(2) yes
O24 C251 1.464(14) yes
C25 C26 1.502(3) yes
C25 C27 1.506(3) yes
C26 H261 0.950 no
C26 H262 0.950 no
C26 H263 0.950 no
C27 C251 1.178(14) yes
C27 H271 0.950 no
C27 H272 0.950 no
C27 H273 0.950 no
C151 O231 1.400(14) yes
C151 H1511 0.950 no
O231 C251 1.416(14) yes
C251 C261 1.462(18) yes
C251 C271 1.487(16) yes
C261 H2611 0.950 no
C261 H2612 0.950 no
C261 H2613 0.950 no
C271 H2711 0.950 no
C271 H2712 0.950 no
C271 H2713 0.950 no

loop_
_geom_contact_atom_site_label_1
_geom_contact_atom_site_label_2
_geom_contact_distance
_geom_contact_site_symmetry_2
_geom_contact_publ_flag
O4 C16 3.500(2) 3_656 no
O6 C26 3.511(4) 1_455 no
O6 C18 3.533(2) 4_564 no
O6 C21 3.537(2) 4_564 no
O6 C20 3.564(2) 4_564 no
O11 C27 3.414(3) 3_646 no
O11 C271 3.48(2) 3_646 no
O12 C27 3.402(4) 4_564 no
O12 C271 3.56(2) 4_564 no
O23 C17 3.511(2) 3_656 no
O23 C21 3.568(3) 3_656 no
O24 C20 3.508(2) 2_557 no
O24 C5 3.552(2) 3_646 no
O24 C21 3.556(2) 2_557 no
N22 C2 3.580(3) 2_557 no
C3 C26 3.496(4) 1_455 no
C5 C10 3.555(2) 3_556 no
C7 C26 3.351(4) 1_455 no
C7 C261 3.53(2) 1_455 no
C13 C271 3.52(2) 3_646 no
C21 C271 3.47(2) 2_457 no

loop_
_geom_torsion_atom_site_label_1
_geom_torsion_atom_site_label_2
_geom_torsion_atom_site_label_3
_geom_torsion_atom_site_label_4
_geom_torsion
_geom_torsion_publ_flag
O4 C3 C2 C1 178.8(1) no
O4 C3 C7 O6 -0.0(2) no
O4 C3 C7 C8 -176.7(1) no
O4 C5 O6 C7 -7.4(2) no
O6 C5 O4 C3 7.4(2) no
O6 C7 C3 C2 179.7(1) no
O6 C7 C8 C9 -178.2(2) no
O11 C10 O12 C13 4.1(3) no
O11 C10 C9 C1 -10.4(3) no
O11 C10 C9 C8 176.5(2) no
O12 C10 C9 C1 165.5(1) no
O12 C10 C9 C8 -7.7(2) no
O23 C15 C14 C1 66.3(2) no
O23 C15 C14 C19 -111.1(2) no
O23 C15 C16 O24 26.8(2) no
O23 C15 C16 C17 146.1(2) no
O23 C25 O24 C16 14.6(2) no
O23 C25 O24 C251 -133(3) no
O24 C16 C15 C14 -92.2(2) no
O24 C16 C17 C18 61.7(2) no
O24 C16 C151 O231 10(1) no
O24 C16 C151 C14 -112(1) no
O24 C25 O23 C15 3.4(2) no
O24 C251 O231 C151 -14(2) no
O231 C151 C14 C1 69(1) no
O231 C151 C14 C15 158(3) no
O231 C151 C14 C19 -94(1) no
O231 C151 C16 C17 123(1) no
O231 C251 O24 C16 24(1) no
C1 C2 C3 C7 -0.9(2) no
C1 C9 C8 C7 -0.8(2) no
C1 C14 C15 C16 -179.3(1) no
C1 C14 C19 C18 177.9(1) no
C1 C14 C151 C16 -165.6(7) no
C2 C1 C9 C8 2.8(2) no
C2 C1 C9 C10 -170.1(1) no
C2 C1 C14 C15 -109.9(2) no
C2 C1 C14 C19 67.5(2) no
C2 C1 C14 C151 -95.4(7) no
C2 C3 O4 C5 175.7(2) no
C2 C3 C7 C8 3.1(2) no
C3 C2 C1 C9 -1.9(2) no
C3 C2 C1 C14 176.1(1) no
C3 C7 O6 C5 4.6(2) no
C3 C7 C8 C9 -2.1(2) no
C5 O4 C3 C7 -4.6(2) no
C5 O6 C7 C8 -179.0(2) no
C7 C8 C9 C10 172.3(1) no
C8 C9 C1 C14 -175.2(1) no
C9 C1 C14 C15 68.1(2) no
C9 C1 C14 C19 -114.5(2) no
C9 C1 C14 C151 82.6(7) no
C9 C10 O12 C13 -171.9(2) no
C10 C9 C1 C14 11.9(2) no
C14 C15 O23 C25 103.1(2) no
C14 C15 C16 C17 27.2(2) no
C14 C19 C18 C17 -23.2(2) no
C14 C19 C18 C20 -146.1(2) no
C14 C151 O231 C251 129(1) no
C15 O23 C25 C26 123.5(2) no
C15 O23 C25 C27 -112.5(2) no
C15 C14 C19 C18 -4.9(3) no
C15 C16 O24 C25 -25.8(2) no
C15 C16 C17 C18 -55.5(2) no
C16 O24 C25 C26 -103.2(2) no
C16 O24 C25 C27 132.8(2) no
C16 O24 C251 C261 -89(1) no
C16 O24 C251 C271 145(1) no
C16 C15 O23 C25 -18.4(2) no
C16 C15 C14 C19 3.3(3) no
C16 C17 C18 C19 52.0(2) no
C16 C17 C18 C20 174.2(1) no
C16 C151 O231 C251 3(2) no
C16 C151 C14 C19 31(1) no
C17 C16 O24 C25 -148.5(1) no
C17 C16 O24 C251 -139.6(7) no
C17 C18 C20 C21 56.7(2) no
C18 C17 C16 C151 -41.6(7) no
C18 C19 C14 C151 -19.7(7) no
C19 C18 C20 C21 179.0(1) no
C25 O24 C16 C151 -29.6(6) no
C25 O24 C251 C261 -53(2) no
C25 O24 C251 C271 -179(3) no
C151 O231 C251 C261 99(2) no
C151 O231 C251 C271 -138(2) no
C151 C15 O23 C251 49(3) no
